data_2105216
loop_
_publ_author_name
'Briggs, Naomi E. B.'
'Kennedy, Alan R.'
'Morrison, Catriona A.'

_publ_section_title
;
 42 salt forms of tyramine: structural comparison and the occurrence of
 hydrate formation
;
_journal_issue 4
_journal_name_full 'Acta Crystallographica Section B'
_journal_page_first 453
_journal_page_last 464
_journal_paper_doi 10.1107/S0108768112026456
_journal_volume 68
_journal_year 2012
_chemical_formula_sum 'C10 H17 N O4 S'
_chemical_formula_weight 247.31
_space_group_IT_number 14
_symmetry_cell_setting monoclinic
_symmetry_space_group_name_Hall '-P 2ybc'
_symmetry_space_group_name_H-M 'P 1 21/c 1'
_atom_sites_solution_hydrogens geom
_atom_sites_solution_primary direct
_atom_sites_solution_secondary difmap
_audit_creation_method SHELXL-97
_cell_angle_alpha 90.00
_cell_angle_beta 91.198(2)
_cell_angle_gamma 90.00
_cell_formula_units_Z 8
_cell_length_a 10.4454(2)
_cell_length_b 20.6788(3)
_cell_length_c 10.8374(2)
_cell_measurement_reflns_used 4781
_cell_measurement_temperature 123(2)
_cell_measurement_theta_max 28.8315
_cell_measurement_theta_min 3.3204
_cell_volume 2340.35(7)
_computing_structure_refinement 'SHELXL-97 (Sheldrick, 1997)'
_diffrn_ambient_temperature 123(2)
_diffrn_measured_fraction_theta_full 0.998
_diffrn_measured_fraction_theta_max 0.998
_diffrn_measurement_device_type 'Oxford Diffraction Xcalibur E'
_diffrn_measurement_method 'omega scans'
_diffrn_radiation_monochromator graphite
_diffrn_radiation_source 'fine-focus sealed tube'
_diffrn_radiation_type MoK\a
_diffrn_radiation_wavelength 0.71073
_diffrn_reflns_av_R_equivalents 0.0254
_diffrn_reflns_av_sigmaI/netI 0.0622
_diffrn_reflns_limit_h_max 9
_diffrn_reflns_limit_h_min -12
_diffrn_reflns_limit_k_max 25
_diffrn_reflns_limit_k_min -25
_diffrn_reflns_limit_l_max 13
_diffrn_reflns_limit_l_min -13
_diffrn_reflns_number 12161
_diffrn_reflns_theta_full 25.99
_diffrn_reflns_theta_max 25.99
_diffrn_reflns_theta_min 3.33
_exptl_absorpt_coefficient_mu 0.276
_exptl_absorpt_correction_T_max 1.00000
_exptl_absorpt_correction_T_min 0.93320
_exptl_absorpt_correction_type multi-scan
_exptl_absorpt_process_details
;
CrysAlisPro, Oxford Diffraction Ltd.,
Version 1.171.33.55 (release 05-01-2010 CrysAlis171 .NET)
(compiled Jan  5 2010,16:28:46)
Empirical absorption correction using spherical harmonics,
 implemented in SCALE3 ABSPACK scaling algorithm.
;
_exptl_crystal_colour colourless
_exptl_crystal_density_diffrn 1.404
_exptl_crystal_density_method 'not measured'
_exptl_crystal_description 'cut from large slab'
_exptl_crystal_F_000 1056
_exptl_crystal_size_max 0.25
_exptl_crystal_size_mid 0.15
_exptl_crystal_size_min 0.15
_refine_diff_density_max 0.251
_refine_diff_density_min -0.348
_refine_ls_extinction_method none
_refine_ls_goodness_of_fit_ref 0.849
_refine_ls_hydrogen_treatment mixed
_refine_ls_matrix_type full
_refine_ls_number_parameters 332
_refine_ls_number_reflns 4591
_refine_ls_number_restraints 12
_refine_ls_restrained_S_all 0.850
_refine_ls_R_factor_all 0.0607
_refine_ls_R_factor_gt 0.0317
_refine_ls_shift/su_max 0.001
_refine_ls_shift/su_mean 0.000
_refine_ls_structure_factor_coef Fsqd
_refine_ls_weighting_details 'calc w=1/[\s^2^(Fo^2^)+(0.0334P)^2^+0.0000P] where P=(Fo^2^+2Fc^2^)/3'
_refine_ls_weighting_scheme calc
_refine_ls_wR_factor_gt 0.0658
_refine_ls_wR_factor_ref 0.0693
_reflns_number_gt 2863
_reflns_number_total 4591
_reflns_threshold_expression I>2/s(I)
_cod_data_source_file ry5045.cif
_cod_data_source_block tyretso3rep
_cod_original_sg_symbol_H-M P21/c
_cod_database_code 2105216

loop_
_symmetry_equiv_pos_as_xyz
'x, y, z'
'-x, y+1/2, -z+1/2'
'-x, -y, -z'
'x, -y-1/2, z-1/2'

loop_
_atom_site_type_symbol
_atom_site_label
_atom_site_fract_x
_atom_site_fract_y
_atom_site_fract_z
_atom_site_U_iso_or_equiv
_atom_site_adp_type
_atom_site_calc_flag
_atom_site_refinement_flags
_atom_site_occupancy
_atom_site_symmetry_multiplicity
_atom_site_disorder_assembly
_atom_site_disorder_group
S S1 -0.77002(5) 0.22441(2) 0.47825(4) 0.01759(12) Uani d . 1 1 . .
S S2 -0.26811(5) 0.21558(2) 0.49011(4) 0.01687(12) Uani d . 1 1 . .
O O1 -0.47908(15) 0.16654(6) 0.86956(13) 0.0282(4) Uani d . 1 1 . .
O O2 -0.00171(15) 0.16756(6) 0.85395(13) 0.0250(3) Uani d . 1 1 . .
O O3 -0.80398(12) 0.21151(5) 0.34871(10) 0.0223(3) Uani d . 1 1 . .
O O4 -0.83620(13) 0.28119(5) 0.52587(11) 0.0240(3) Uani d . 1 1 . .
O O5 -0.63181(12) 0.22751(6) 0.49681(11) 0.0227(3) Uani d . 1 1 . .
O O6 -0.29632(12) 0.20926(5) 0.35805(10) 0.0215(3) Uani d . 1 1 . .
O O7 -0.31479(13) 0.27683(5) 0.53947(11) 0.0231(3) Uani d . 1 1 . .
O O8 -0.13302(12) 0.20449(5) 0.51924(11) 0.0214(3) Uani d . 1 1 . .
N N1 -0.44482(18) -0.21303(7) 0.77796(15) 0.0230(4) Uani d D 1 1 . .
H H1N -0.5068(16) -0.2342(8) 0.7353(16) 0.028 Uiso d D 1 1 . .
H H2N -0.4366(18) -0.2309(8) 0.8554(14) 0.028 Uiso d D 1 1 . .
H H3N -0.3726(15) -0.2172(8) 0.7377(16) 0.028 Uiso d D 1 1 . .
N N2 0.05799(17) -0.21076(7) 0.78053(14) 0.0189(4) Uani d D 1 1 . .
H H4N 0.1282(15) -0.2156(8) 0.7339(15) 0.023 Uiso d D 1 1 . .
H H5N -0.0125(15) -0.2231(8) 0.7305(15) 0.023 Uiso d D 1 1 . .
H H6N 0.0635(17) -0.2398(8) 0.8428(14) 0.023 Uiso d D 1 1 . .
C C9 0.05438(19) -0.02565(8) 0.75878(16) 0.0190(4) Uani d . 1 1 . .
C C10 -0.02843(19) 0.01450(8) 0.69216(17) 0.0222(5) Uani d . 1 1 . .
H H10 -0.0741 -0.0024 0.6226 0.027 Uiso calc R 1 1 . .
C C11 -0.04565(19) 0.07851(8) 0.72500(17) 0.0218(5) Uani d . 1 1 . .
H H11 -0.1029 0.1050 0.6782 0.026 Uiso calc R 1 1 . .
C C12 0.02025(19) 0.10415(8) 0.82575(16) 0.0183(4) Uani d . 1 1 . .
C C13 0.10418(19) 0.06511(8) 0.89249(17) 0.0216(5) Uani d . 1 1 . .
H H13 0.1506 0.0822 0.9614 0.026 Uiso calc R 1 1 . .
C C14 0.1204(2) 0.00100(8) 0.85858(17) 0.0228(5) Uani d . 1 1 . .
H H14 0.1783 -0.0253 0.9050 0.027 Uiso calc R 1 1 . .
C C15 0.0736(2) -0.09535(8) 0.72197(16) 0.0254(5) Uani d . 1 1 . .
H H15A 0.0159 -0.1054 0.6509 0.031 Uiso calc R 1 1 . .
H H15B 0.1628 -0.1010 0.6947 0.031 Uiso calc R 1 1 . .
C C16 0.0483(2) -0.14263(8) 0.82399(16) 0.0228(5) Uani d . 1 1 . .
H H16A 0.1109 -0.1355 0.8925 0.027 Uiso calc R 1 1 . .
H H16B -0.0385 -0.1350 0.8560 0.027 Uiso calc R 1 1 . .
C C17 -0.82290(19) 0.15801(8) 0.56547(17) 0.0248(5) Uani d . 1 1 . .
H H17A -0.8090 0.1675 0.6543 0.030 Uiso calc R 1 1 . .
H H17B -0.9160 0.1522 0.5507 0.030 Uiso calc R 1 1 . .
C C18 -0.7546(2) 0.09543(8) 0.5342(2) 0.0330(5) Uani d . 1 1 . .
H H18A -0.7673 0.0859 0.4463 0.049 Uiso calc R 1 1 . .
H H18B -0.7896 0.0600 0.5833 0.049 Uiso calc R 1 1 . .
H H18C -0.6629 0.1000 0.5530 0.049 Uiso calc R 1 1 . .
C C19 -0.35500(19) 0.15472(8) 0.56726(16) 0.0212(5) Uani d . 1 1 . .
H H19A -0.3339 0.1572 0.6566 0.025 Uiso calc R 1 1 . .
H H19B -0.4476 0.1638 0.5565 0.025 Uiso calc R 1 1 . .
C C20 -0.3290(2) 0.08607(8) 0.52289(18) 0.0263(5) Uani d . 1 1 . .
H H20A -0.3629 0.0809 0.4385 0.039 Uiso calc R 1 1 . .
H H20B -0.3709 0.0551 0.5773 0.039 Uiso calc R 1 1 . .
H H20C -0.2365 0.0781 0.5244 0.039 Uiso calc R 1 1 . .
C C1A -0.4060(3) -0.03241(13) 0.8430(2) 0.0201(7) Uani d P 0.75 1 A 1
C C2A -0.5265(3) -0.00725(14) 0.8215(3) 0.0252(8) Uani d P 0.75 1 A 1
H H2A -0.5950 -0.0359 0.8018 0.030 Uiso calc PR 0.75 1 A 1
C C3A -0.5510(5) 0.05902(18) 0.8276(5) 0.0265(10) Uani d P 0.75 1 A 1
H H3A -0.6347 0.0751 0.8106 0.032 Uiso calc PR 0.75 1 A 1
C C4A -0.4528(7) 0.10097(18) 0.8587(8) 0.0193(8) Uani d P 0.75 1 A 1
C C5A -0.3314(6) 0.0766(3) 0.8797(8) 0.0227(9) Uani d P 0.75 1 A 1
H H5A -0.2631 0.1051 0.9010 0.027 Uiso calc PR 0.75 1 A 1
C C6A -0.3087(4) 0.0111(2) 0.8702(3) 0.0232(9) Uani d P 0.75 1 A 1
H H6A -0.2239 -0.0046 0.8825 0.028 Uiso calc PR 0.75 1 A 1
C C7A -0.3774(3) -0.10409(11) 0.8420(2) 0.0194(6) Uani d P 0.75 1 A 1
H H7A1 -0.3687 -0.1193 0.9284 0.023 Uiso calc PR 0.75 1 A 1
H H7A2 -0.2941 -0.1110 0.8022 0.023 Uiso calc PR 0.75 1 A 1
C C8A -0.4778(3) -0.14484(11) 0.7758(3) 0.0234(7) Uani d P 0.75 1 A 1
H H8A1 -0.5614 -0.1386 0.8155 0.028 Uiso calc PR 0.75 1 A 1
H H8A2 -0.4867 -0.1302 0.6891 0.028 Uiso calc PR 0.75 1 A 1
C C1B -0.4227(8) -0.0249(4) 0.7967(7) 0.0196(18) Uiso d PGU 0.25 1 A 2
C C2B -0.5420(8) 0.0040(4) 0.7805(8) 0.0196(18) Uiso d PGU 0.25 1 A 2
H H2B -0.6124 -0.0205 0.7491 0.024 Uiso calc PR 0.25 1 A 2
C C3B -0.5584(14) 0.0688(5) 0.8104(17) 0.0196(18) Uiso d PGU 0.25 1 A 2
H H3B -0.6399 0.0886 0.7994 0.024 Uiso calc PR 0.25 1 A 2
C C4B -0.4554(19) 0.1047(5) 0.856(3) 0.0196(18) Uiso d PGU 0.25 1 A 2
C C5B -0.3362(16) 0.0757(7) 0.873(2) 0.0196(18) Uiso d PGU 0.25 1 A 2
H H5B -0.2658 0.1002 0.9041 0.024 Uiso calc PR 0.25 1 A 2
C C6B -0.3198(9) 0.0109(6) 0.8427(13) 0.0196(18) Uiso d PGU 0.25 1 A 2
H H6B -0.2383 -0.0089 0.8538 0.024 Uiso calc PR 0.25 1 A 2
C C7B -0.3986(10) -0.0949(4) 0.7521(9) 0.043(2) Uiso d P 0.25 1 A 2
H H7B1 -0.4359 -0.1009 0.6681 0.051 Uiso calc PR 0.25 1 A 2
H H7B2 -0.3054 -0.1033 0.7489 0.051 Uiso calc PR 0.25 1 A 2
C C8B -0.4569(11) -0.1391(5) 0.8363(9) 0.034(3) Uiso d P 0.25 1 A 2
H H8B1 -0.5480 -0.1277 0.8469 0.040 Uiso calc PR 0.25 1 A 2
H H8B2 -0.4128 -0.1369 0.9179 0.040 Uiso calc PR 0.25 1 A 2
H H2H 0.053(2) 0.1779(11) 0.914(2) 0.058(8) Uiso d . 1 1 . .
H H1H -0.423(2) 0.1809(12) 0.923(2) 0.067(9) Uiso d . 1 1 . .

loop_
_atom_site_aniso_label
_atom_site_aniso_U_11
_atom_site_aniso_U_22
_atom_site_aniso_U_33
_atom_site_aniso_U_12
_atom_site_aniso_U_13
_atom_site_aniso_U_23
S1 0.0204(3) 0.0169(2) 0.0154(2) 0.0000(2) 0.0005(2) 0.00067(19)
S2 0.0196(3) 0.0156(2) 0.0154(2) 0.0024(2) 0.0008(2) -0.00025(18)
O1 0.0312(10) 0.0155(7) 0.0376(9) 0.0033(7) -0.0066(8) -0.0017(6)
O2 0.0329(9) 0.0123(7) 0.0297(8) 0.0024(6) -0.0031(8) -0.0015(6)
O3 0.0263(8) 0.0243(7) 0.0162(7) 0.0044(6) -0.0020(6) -0.0026(5)
O4 0.0311(9) 0.0200(7) 0.0210(7) 0.0039(6) 0.0024(6) -0.0032(5)
O5 0.0173(8) 0.0266(7) 0.0240(7) -0.0035(6) -0.0011(6) 0.0027(6)
O6 0.0256(8) 0.0246(7) 0.0143(6) 0.0032(6) -0.0013(6) -0.0004(5)
O7 0.0314(9) 0.0178(6) 0.0202(7) 0.0054(6) 0.0030(6) -0.0034(5)
O8 0.0183(8) 0.0215(7) 0.0242(7) 0.0010(6) -0.0010(6) -0.0023(5)
N1 0.0287(12) 0.0192(9) 0.0211(9) -0.0047(8) 0.0007(8) 0.0008(7)
N2 0.0238(11) 0.0146(8) 0.0182(9) 0.0006(8) 0.0011(8) 0.0014(7)
C9 0.0238(12) 0.0153(9) 0.0181(10) 0.0003(8) 0.0078(9) 0.0011(8)
C10 0.0266(13) 0.0196(10) 0.0203(10) -0.0042(9) -0.0034(10) -0.0001(8)
C11 0.0228(12) 0.0160(9) 0.0264(11) 0.0001(8) -0.0045(10) 0.0053(8)
C12 0.0219(12) 0.0139(9) 0.0193(10) -0.0010(8) 0.0075(9) 0.0007(7)
C13 0.0246(12) 0.0220(10) 0.0179(10) -0.0006(9) -0.0032(9) -0.0013(8)
C14 0.0279(14) 0.0194(10) 0.0210(11) 0.0064(9) -0.0015(10) 0.0022(8)
C15 0.0412(15) 0.0158(9) 0.0195(11) 0.0024(9) 0.0043(10) 0.0005(8)
C16 0.0339(14) 0.0130(9) 0.0217(10) -0.0005(9) 0.0044(10) -0.0032(8)
C17 0.0217(12) 0.0252(10) 0.0276(11) -0.0034(9) 0.0001(10) 0.0091(9)
C18 0.0296(14) 0.0219(10) 0.0473(13) -0.0014(9) -0.0031(11) 0.0103(10)
C19 0.0200(12) 0.0217(10) 0.0219(10) 0.0013(9) 0.0028(9) 0.0044(8)
C20 0.0304(13) 0.0192(10) 0.0292(11) -0.0015(9) -0.0036(10) 0.0044(8)
C1A 0.0260(17) 0.0222(14) 0.0119(15) 0.0050(13) -0.0020(14) 0.0040(12)
C2A 0.028(2) 0.0250(15) 0.0227(19) -0.0103(14) -0.0007(15) -0.0049(14)
C3A 0.0201(18) 0.027(2) 0.033(3) 0.0035(15) 0.0003(16) -0.0041(18)
C4A 0.0306(19) 0.0132(13) 0.0143(14) 0.0000(13) 0.0040(13) 0.0003(12)
C5A 0.0264(19) 0.0222(14) 0.0192(18) -0.0025(12) -0.0056(14) -0.0017(11)
C6A 0.030(2) 0.0237(14) 0.015(2) 0.0039(13) -0.0033(14) 0.0003(15)
C7A 0.0202(16) 0.0188(13) 0.0190(14) -0.0022(12) -0.0019(12) -0.0002(11)
C8A 0.033(2) 0.0132(13) 0.0233(17) 0.0004(12) -0.0078(15) -0.0023(12)

loop_
_atom_type_symbol
_atom_type_description
_atom_type_scat_dispersion_real
_atom_type_scat_dispersion_imag
_atom_type_scat_source
S S 0.1246 0.1234 'International Tables Vol C Tables 4.2.6.8 and 6.1.1.4'
O O 0.0106 0.0060 'International Tables Vol C Tables 4.2.6.8 and 6.1.1.4'
N N 0.0061 0.0033 'International Tables Vol C Tables 4.2.6.8 and 6.1.1.4'
C C 0.0033 0.0016 'International Tables Vol C Tables 4.2.6.8 and 6.1.1.4'
H H 0.0000 0.0000 'International Tables Vol C Tables 4.2.6.8 and 6.1.1.4'

loop_
_geom_angle_atom_site_label_1
_geom_angle_atom_site_label_2
_geom_angle_atom_site_label_3
_geom_angle
O5 S1 O4 113.01(8)
O5 S1 O3 111.11(7)
O4 S1 O3 112.18(8)
O5 S1 C17 106.34(9)
O4 S1 C17 106.29(8)
O3 S1 C17 107.45(8)
O8 S2 O6 111.88(7)
O8 S2 O7 112.68(8)
O6 S2 O7 111.95(7)
O8 S2 C19 106.81(8)
O6 S2 C19 107.70(8)
O7 S2 C19 105.34(8)
C4B O1 C4A 1.4(14)
C4B O1 H1H 106.3(19)
C4A O1 H1H 105.1(17)
C12 O2 H2H 106.8(15)
C8A N1 C8B 24.7(3)
C8A N1 H1N 107.2(12)
C8B N1 H1N 125.7(13)
C8A N1 H2N 115.1(11)
C8B N1 H2N 91.7(11)
H1N N1 H2N 108.9(16)
C8A N1 H3N 106.9(11)
C8B N1 H3N 110.5(12)
H1N N1 H3N 108.1(16)
H2N N1 H3N 110.3(17)
C16 N2 H4N 110.0(10)
C16 N2 H5N 112.4(11)
H4N N2 H5N 106.4(15)
C16 N2 H6N 113.3(11)
H4N N2 H6N 107.7(16)
H5N N2 H6N 106.6(16)
C14 C9 C10 117.52(16)
C14 C9 C15 121.30(18)
C10 C9 C15 121.17(18)
C11 C10 C9 121.38(19)
C11 C10 H10 119.3
C9 C10 H10 119.3
C10 C11 C12 120.29(18)
C10 C11 H11 119.9
C12 C11 H11 119.9
O2 C12 C11 117.44(17)
O2 C12 C13 123.37(18)
C11 C12 C13 119.20(16)
C12 C13 C14 119.89(19)
C12 C13 H13 120.1
C14 C13 H13 120.1
C9 C14 C13 121.73(19)
C9 C14 H14 119.1
C13 C14 H14 119.1
C16 C15 C9 113.59(14)
C16 C15 H15A 108.8
C9 C15 H15A 108.8
C16 C15 H15B 108.8
C9 C15 H15B 108.8
H15A C15 H15B 107.7
N2 C16 C15 111.62(14)
N2 C16 H16A 109.3
C15 C16 H16A 109.3
N2 C16 H16B 109.3
C15 C16 H16B 109.3
H16A C16 H16B 108.0
C18 C17 S1 112.97(13)
C18 C17 H17A 109.0
S1 C17 H17A 109.0
C18 C17 H17B 109.0
S1 C17 H17B 109.0
H17A C17 H17B 107.8
C17 C18 H18A 109.5
C17 C18 H18B 109.5
H18A C18 H18B 109.5
C17 C18 H18C 109.5
H18A C18 H18C 109.5
H18B C18 H18C 109.5
C20 C19 S2 114.58(13)
C20 C19 H19A 108.6
S2 C19 H19A 108.6
C20 C19 H19B 108.6
S2 C19 H19B 108.6
H19A C19 H19B 107.6
C19 C20 H20A 109.5
C19 C20 H20B 109.5
H20A C20 H20B 109.5
C19 C20 H20C 109.5
H20A C20 H20C 109.5
H20B C20 H20C 109.5
C2A C1A C6A 117.0(2)
C2A C1A C7A 123.3(3)
C6A C1A C7A 119.6(3)
C1A C2A C3A 122.1(3)
C1A C2A H2A 119.0
C3A C2A H2A 119.0
C4A C3A C2A 119.5(3)
C4A C3A H3A 120.3
C2A C3A H3A 120.3
C5A C4A C3A 119.2(2)
C5A C4A O1 121.7(4)
C3A C4A O1 119.1(4)
C4A C5A C6A 120.4(3)
C4A C5A H5A 119.8
C6A C5A H5A 119.8
C5A C6A C1A 121.8(3)
C5A C6A H6A 119.1
C1A C6A H6A 119.1
C1A C7A C8A 114.5(2)
C1A C7A H7A1 108.6
C8A C7A H7A1 108.6
C1A C7A H7A2 108.6
C8A C7A H7A2 108.6
H7A1 C7A H7A2 107.6
N1 C8A C7A 111.8(2)
N1 C8A H8A1 109.3
C7A C8A H8A1 109.3
N1 C8A H8A2 109.3
C7A C8A H8A2 109.3
H8A1 C8A H8A2 107.9
C2B C1B C6B 120.0
C2B C1B C7B 121.0(7)
C6B C1B C7B 118.7(7)
C3B C2B C1B 120.0
C3B C2B H2B 120.0
C1B C2B H2B 120.0
C4B C3B C2B 120.0
C4B C3B H3B 120.0
C2B C3B H3B 120.0
O1 C4B C3B 114.4(12)
O1 C4B C5B 125.2(12)
C3B C4B C5B 120.0
C4B C5B C6B 120.0
C4B C5B H5B 120.0
C6B C5B H5B 120.0
C5B C6B C1B 120.0
C5B C6B H6B 120.0
C1B C6B H6B 120.0
C8B C7B C1B 108.8(8)
C8B C7B H7B1 109.9
C1B C7B H7B1 109.9
C8B C7B H7B2 109.9
C1B C7B H7B2 109.9
H7B1 C7B H7B2 108.3
C7B C8B N1 107.9(7)
C7B C8B H8B1 110.1
N1 C8B H8B1 110.1
C7B C8B H8B2 110.1
N1 C8B H8B2 110.1
H8B1 C8B H8B2 108.4

loop_
_geom_bond_atom_site_label_1
_geom_bond_atom_site_label_2
_geom_bond_distance
S1 O5 1.4549(13)
S1 O4 1.4622(12)
S1 O3 1.4653(12)
S1 C17 1.7623(17)
S2 O8 1.4576(13)
S2 O6 1.4610(12)
S2 O7 1.4627(11)
S2 C19 1.7715(17)
O1 C4B 1.311(9)
O1 C4A 1.389(4)
O1 H1H 0.87(3)
O2 C12 1.367(2)
O2 H2H 0.88(2)
N1 C8A 1.452(3)
N1 C8B 1.660(10)
N1 H1N 0.901(14)
N1 H2N 0.919(14)
N1 H3N 0.884(14)
N2 C16 1.490(2)
N2 H4N 0.905(14)
N2 H5N 0.940(14)
N2 H6N 0.904(14)
C9 C14 1.385(3)
C9 C10 1.390(2)
C9 C15 1.510(2)
C10 C11 1.383(2)
C10 H10 0.9500
C11 C12 1.384(3)
C11 H11 0.9500
C12 C13 1.385(3)
C13 C14 1.387(2)
C13 H13 0.9500
C14 H14 0.9500
C15 C16 1.503(2)
C15 H15A 0.9900
C15 H15B 0.9900
C16 H16A 0.9900
C16 H16B 0.9900
C17 C18 1.519(2)
C17 H17A 0.9900
C17 H17B 0.9900
C18 H18A 0.9800
C18 H18B 0.9800
C18 H18C 0.9800
C19 C20 1.525(2)
C19 H19A 0.9900
C19 H19B 0.9900
C20 H20A 0.9800
C20 H20B 0.9800
C20 H20C 0.9800
C1A C2A 1.377(4)
C1A C6A 1.385(4)
C1A C7A 1.512(3)
C2A C3A 1.396(3)
C2A H2A 0.9500
C3A C4A 1.380(3)
C3A H3A 0.9500
C4A C5A 1.379(3)
C5A C6A 1.379(3)
C5A H5A 0.9500
C6A H6A 0.9500
C7A C8A 1.515(4)
C7A H7A1 0.9900
C7A H7A2 0.9900
C8A H8A1 0.9900
C8A H8A2 0.9900
C1B C2B 1.3900
C1B C6B 1.3900
C1B C7B 1.548(11)
C2B C3B 1.3900
C2B H2B 0.9500
C3B C4B 1.3900
C3B H3B 0.9500
C4B C5B 1.3900
C5B C6B 1.3900
C5B H5B 0.9500
C6B H6B 0.9500
C7B C8B 1.435(13)
C7B H7B1 0.9900
C7B H7B2 0.9900
C8B H8B1 0.9900
C8B H8B2 0.9900

loop_
_geom_torsion_atom_site_label_1
_geom_torsion_atom_site_label_2
_geom_torsion_atom_site_label_3
_geom_torsion_atom_site_label_4
_geom_torsion
C14 C9 C10 C11 -0.8(3)
C15 C9 C10 C11 -179.53(17)
C9 C10 C11 C12 0.2(3)
C10 C11 C12 O2 -179.51(16)
C10 C11 C12 C13 0.5(3)
O2 C12 C13 C14 179.44(16)
C11 C12 C13 C14 -0.6(3)
C10 C9 C14 C13 0.7(3)
C15 C9 C14 C13 179.45(17)
C12 C13 C14 C9 0.0(3)
C14 C9 C15 C16 56.6(3)
C10 C9 C15 C16 -124.69(19)
C9 C15 C16 N2 175.31(17)
O5 S1 C17 C18 -54.69(17)
O4 S1 C17 C18 -175.36(14)
O3 S1 C17 C18 64.36(17)
O8 S2 C19 C20 -64.38(16)
O6 S2 C19 C20 55.95(17)
O7 S2 C19 C20 175.58(14)
C6A C1A C2A C3A -0.6(4)
C7A C1A C2A C3A 177.5(3)
C1A C2A C3A C4A -1.4(4)
C2A C3A C4A C5A 1.7(4)
C2A C3A C4A O1 -177.4(7)
C4B O1 C4A C5A 13E1(6)
C4B O1 C4A C3A -6E1(6)
C3A C4A C5A C6A -0.2(4)
O1 C4A C5A C6A 178.9(8)
C4A C5A C6A C1A -1.9(4)
C2A C1A C6A C5A 2.3(4)
C7A C1A C6A C5A -175.9(4)
C2A C1A C7A C8A 19.2(4)
C6A C1A C7A C8A -162.7(3)
C8B N1 C8A C7A 39.7(10)
C1A C7A C8A N1 179.9(2)
C6B C1B C2B C3B 0.0
C7B C1B C2B C3B -173.8(11)
C1B C2B C3B C4B 0.0
C4A O1 C4B C3B 13E1(6)
C4A O1 C4B C5B -6E1(6)
C2B C3B C4B O1 173(2)
C2B C3B C4B C5B 0.0
O1 C4B C5B C6B -173(2)
C3B C4B C5B C6B 0.0
C4B C5B C6B C1B 0.0
C2B C1B C6B C5B 0.0
C7B C1B C6B C5B 174.0(11)
C2B C1B C7B C8B -75.5(11)
C6B C1B C7B C8B 110.5(11)
C1B C7B C8B N1 173.4(7)
C8A N1 C8B C7B -52.0(8)
